data_7226336
loop_
_publ_author_name
'Hutchins, Kristin M.'
'Kummer, Katherine A.'
'Groeneman, Ryan H.'
'Reinheimer, Eric W.'
'Sinnwell, Michael A.'
'Swenson, Dale C.'
'MacGillivray, Leonard R.'

_publ_section_title
;
 Thermal expansion properties of three isostructural co-crystals composed
 of isosteric components: interplay between halogen and hydrogen bonds
;
_journal_issue 43
_journal_name_full CrystEngComm
_journal_page_first 8354
_journal_paper_doi 10.1039/C6CE01674J
_journal_volume 18
_journal_year 2016
_chemical_formula_moiety 'C6 H4 Cl2 O2, C10 H8 N4'
_chemical_formula_sum 'C16 H12 Cl2 N4 O2'
_chemical_formula_weight 363.20
_chemical_name_systematic
;
 ?
;
_space_group_crystal_system triclinic
_space_group_IT_number 2
_space_group_name_Hall '-P 1'
_space_group_name_H-M_alt 'P -1'
_symmetry_space_group_name_Hall '-P 1'
_symmetry_space_group_name_H-M 'P -1'
_atom_sites_solution_hydrogens geom
_audit_creation_date 2015-04-14
_audit_creation_method
;
Olex2 1.2
(compiled 2015.01.26 svn.r3150 for OlexSys, GUI svn.r4998)
;
_audit_update_record
;
2015-04-14 deposited with the CCDC.
2016-08-23 downloaded from the CCDC.
;
_cell_angle_alpha 89.154(5)
_cell_angle_beta 71.747(5)
_cell_angle_gamma 64.264(5)
_cell_formula_units_Z 2
_cell_length_a 8.9957(11)
_cell_length_b 10.0831(13)
_cell_length_c 10.4133(14)
_cell_measurement_reflns_used 4515
_cell_measurement_temperature 190(2)
_cell_measurement_theta_max 27.485
_cell_measurement_theta_min 2.608
_cell_volume 799.87(18)
_computing_cell_refinement 'HKL Scalepack (Otwinowski and Minor, 1997)'
_computing_data_collection 'Collect (Hooft, 1998)'
_computing_data_reduction 'Denzo (Otwinowski and Minor, 1997)'
_computing_molecular_graphics 'Olex2 (Dolomanov et al., 2009)'
_computing_publication_material 'Olex2 (Dolomanov et al., 2009)'
_computing_structure_refinement 'ShelXL (Sheldrick, 2008)'
_computing_structure_solution 'ShelXT (Sheldrick, 2008)'
_diffrn_ambient_temperature 190(2)
_diffrn_detector_area_resol_mean 9
_diffrn_measured_fraction_theta_full 0.999
_diffrn_measured_fraction_theta_max 0.998
_diffrn_measurement_device_type 'Nonius Kappa CCD'
_diffrn_measurement_method 'CCD rotation images, phi scans'
_diffrn_radiation_type MoK\a
_diffrn_radiation_wavelength 0.71073
_diffrn_reflns_av_R_equivalents 0.0220
_diffrn_reflns_av_unetI/netI 0.0267
_diffrn_reflns_Laue_measured_fraction_full 0.999
_diffrn_reflns_Laue_measured_fraction_max 0.998
_diffrn_reflns_limit_h_max 11
_diffrn_reflns_limit_h_min -11
_diffrn_reflns_limit_k_max 13
_diffrn_reflns_limit_k_min -13
_diffrn_reflns_limit_l_max 13
_diffrn_reflns_limit_l_min -13
_diffrn_reflns_number 10633
_diffrn_reflns_point_group_measured_fraction_full 0.999
_diffrn_reflns_point_group_measured_fraction_max 0.998
_diffrn_reflns_theta_full 26.000
_diffrn_reflns_theta_max 27.504
_diffrn_reflns_theta_min 2.080
_diffrn_source 'fine-focus sealed tube'
_exptl_absorpt_coefficient_mu 0.423
_exptl_absorpt_correction_T_max 0.942
_exptl_absorpt_correction_T_min 0.923
_exptl_absorpt_correction_type multi-scan
_exptl_absorpt_process_details 'SADABS (Bruker, 2002)'
_exptl_crystal_colour red-orange
_exptl_crystal_density_diffrn 1.508
_exptl_crystal_description 'Irregular Prism'
_exptl_crystal_F_000 372
_exptl_crystal_size_max 0.19
_exptl_crystal_size_mid 0.18
_exptl_crystal_size_min 0.14
_refine_diff_density_max 0.282
_refine_diff_density_min -0.217
_refine_diff_density_rms 0.048
_refine_ls_extinction_method none
_refine_ls_goodness_of_fit_ref 1.055
_refine_ls_hydrogen_treatment constr
_refine_ls_matrix_type full
_refine_ls_number_parameters 219
_refine_ls_number_reflns 3664
_refine_ls_number_restraints 0
_refine_ls_restrained_S_all 1.055
_refine_ls_R_factor_all 0.0410
_refine_ls_R_factor_gt 0.0312
_refine_ls_shift/su_max 0.000
_refine_ls_shift/su_mean 0.000
_refine_ls_structure_factor_coef Fsqd
_refine_ls_weighting_details 'w=1/[\s^2^(Fo^2^)+(0.0362P)^2^+0.3247P] where P=(Fo^2^+2Fc^2^)/3'
_refine_ls_weighting_scheme calc
_refine_ls_wR_factor_gt 0.0783
_refine_ls_wR_factor_ref 0.0842
_reflns_Friedel_coverage 0.000
_reflns_number_gt 3060
_reflns_number_total 3664
_reflns_threshold_expression 'I > 2\s(I)'
_cod_data_source_file c6ce01674j2.cif
_cod_data_source_block mcg1451lt
_cod_depositor_comments
;
The following automatic conversions were performed:

'_space_group_crystal_system' value 'Triclinic' changed to
'triclinic' according to
/usr/data/users/saulius/crontab/automatic-downloads/rss-feeds/RSC/lib/dictionaries/cif_core.dic
dictionary named 'cif_core.dic' version 2.4.2 from 2011-04-26.

'_exptl_absorpt_correction_type' value 'Multi-scan' changed to
'multi-scan' according to
/usr/data/users/saulius/crontab/automatic-downloads/rss-feeds/RSC/lib/dictionaries/cif_core.dic
dictionary named 'cif_core.dic' version 2.4.2 from 2011-04-26.

Automatic conversion script
Id: cif_fix_values 4268 2015-11-12 08:31:59Z antanas 

 Adding full bibliography for 7226336--7226343.cif.
;
_cod_database_code 7226336
_shelx_space_group_comment
;
The symmetry employed for this shelxl refinement is uniquely defined
by the following loop, which should always be used as a source of
symmetry information in preference to the above space-group names.
They are only intended as comments.
;
_olex2_refinement_description
;
1. Fixed Uiso
 At 1.2 times of:
  All C(H) groups
 At 1.5 times of:
  All O(H) groups
2.a Aromatic/amide H refined with riding coordinates:
 C15(H15), C12(H12), C3(H3), C2(H2), C7(H7), C4(H4), C9(H9), C8(H8), C1(H1),
 C10(H10)
2.b Idealised tetrahedral OH refined as rotating group:
 O2(H2A), O1(H1A)
;
_olex2_submission_special_instructions 'No special instructions were received'

loop_
_space_group_symop_operation_xyz
'x, y, z'
'-x, -y, -z'

loop_
_atom_site_label
_atom_site_type_symbol
_atom_site_fract_x
_atom_site_fract_y
_atom_site_fract_z
_atom_site_U_iso_or_equiv
_atom_site_adp_type
_atom_site_occupancy
_atom_site_site_symmetry_order
_atom_site_calc_flag
_atom_site_refinement_flags_posn
Cl2 Cl 0.75620(5) -0.11814(4) -0.71381(4) 0.02703(11) Uani 1 1 d .
Cl1 Cl 0.29514(6) -0.10223(5) -0.95138(4) 0.03213(12) Uani 1 1 d .
O2 O 0.54700(14) -0.20787(13) -0.48405(11) 0.0272(3) Uani 1 1 d .
H2A H 0.4794 -0.2237 -0.4195 0.041 Uiso 1 1 calc GR
O1 O 0.13240(16) -0.18634(16) -0.69517(13) 0.0369(3) Uani 1 1 d .
H1A H 0.0966 -0.2184 -0.6254 0.055 Uiso 1 1 calc GR
C15 C 0.51452(19) -0.11686(16) -0.81685(15) 0.0218(3) Uani 1 1 d .
H15 H 0.5751 -0.0912 -0.8950 0.026 Uiso 1 1 calc R
C12 C 0.3357(2) -0.19526(17) -0.58548(16) 0.0234(3) Uani 1 1 d .
H12 H 0.2751 -0.2208 -0.5073 0.028 Uiso 1 1 calc R
N1 N -0.01449(18) 0.29732(15) 0.46457(14) 0.0253(3) Uani 1 1 d .
N2 N 0.20946(18) 0.45283(15) 0.11611(14) 0.0289(3) Uani 1 1 d .
C13 C 0.48443(19) -0.18183(16) -0.58905(15) 0.0211(3) Uani 1 1 d .
N4 N 0.34543(19) 0.71341(16) -0.26731(14) 0.0302(3) Uani 1 1 d .
C14 C 0.57228(19) -0.14027(16) -0.70634(16) 0.0211(3) Uani 1 1 d .
C11 C 0.2748(2) -0.17160(17) -0.69543(16) 0.0235(3) Uani 1 1 d .
C16 C 0.3667(2) -0.13152(17) -0.81141(15) 0.0221(3) Uani 1 1 d .
N3 N 0.10599(18) 0.55379(15) 0.07159(13) 0.0259(3) Uani 1 1 d .
C5 C 0.1244(2) 0.40505(17) 0.23451(16) 0.0231(3) Uani 1 1 d .
C3 C 0.1539(2) 0.22304(18) 0.38628(17) 0.0264(3) Uani 1 1 d .
H3 H 0.2239 0.1340 0.4101 0.032 Uiso 1 1 calc R
C2 C -0.0514(2) 0.48416(18) 0.31546(17) 0.0265(3) Uani 1 1 d .
H2 H -0.1245 0.5735 0.2940 0.032 Uiso 1 1 calc R
C7 C 0.0922(2) 0.73360(18) -0.08415(17) 0.0267(3) Uani 1 1 d .
H7 H -0.0278 0.7857 -0.0371 0.032 Uiso 1 1 calc R
C4 C 0.2292(2) 0.27298(18) 0.27076(17) 0.0271(3) Uani 1 1 d .
H4 H 0.3473 0.2190 0.2188 0.033 Uiso 1 1 calc R
C9 C 0.3725(2) 0.52610(19) -0.11887(17) 0.0324(4) Uani 1 1 d .
H9 H 0.4435 0.4374 -0.0952 0.039 Uiso 1 1 calc R
C8 C 0.1736(2) 0.78537(19) -0.19516(17) 0.0295(4) Uani 1 1 d .
H8 H 0.1056 0.8742 -0.2206 0.035 Uiso 1 1 calc R
C1 C -0.1132(2) 0.42570(18) 0.42821(17) 0.0279(4) Uani 1 1 d .
H1 H -0.2306 0.4782 0.4827 0.034 Uiso 1 1 calc R
C10 C 0.4410(2) 0.5859(2) -0.22812(18) 0.0346(4) Uani 1 1 d .
H10 H 0.5604 0.5349 -0.2776 0.041 Uiso 1 1 calc R
C6 C 0.1942(2) 0.60243(17) -0.04519(16) 0.0246(3) Uani 1 1 d .

loop_
_atom_site_aniso_label
_atom_site_aniso_U_11
_atom_site_aniso_U_22
_atom_site_aniso_U_33
_atom_site_aniso_U_23
_atom_site_aniso_U_13
_atom_site_aniso_U_12
Cl2 0.02190(19) 0.0311(2) 0.0306(2) 0.00811(16) -0.00646(16) -0.01600(16)
Cl1 0.0405(2) 0.0457(3) 0.0222(2) 0.01501(17) -0.01539(17) -0.0271(2)
O2 0.0263(6) 0.0394(7) 0.0208(6) 0.0128(5) -0.0094(5) -0.0185(5)
O1 0.0397(7) 0.0659(9) 0.0288(7) 0.0245(6) -0.0179(6) -0.0407(7)
C15 0.0239(7) 0.0206(7) 0.0185(7) 0.0061(6) -0.0024(6) -0.0114(6)
C12 0.0253(8) 0.0293(8) 0.0180(7) 0.0097(6) -0.0050(6) -0.0163(7)
N1 0.0292(7) 0.0323(7) 0.0212(7) 0.0089(5) -0.0080(6) -0.0203(6)
N2 0.0283(7) 0.0308(7) 0.0242(7) 0.0118(6) -0.0043(6) -0.0139(6)
C13 0.0213(7) 0.0202(7) 0.0200(7) 0.0048(6) -0.0064(6) -0.0082(6)
N4 0.0398(8) 0.0371(8) 0.0203(7) 0.0108(6) -0.0095(6) -0.0238(7)
C14 0.0172(7) 0.0201(7) 0.0246(8) 0.0044(6) -0.0040(6) -0.0095(6)
C11 0.0245(8) 0.0284(8) 0.0226(8) 0.0078(6) -0.0078(6) -0.0165(7)
C16 0.0270(8) 0.0245(7) 0.0164(7) 0.0064(6) -0.0077(6) -0.0129(6)
N3 0.0299(7) 0.0255(7) 0.0199(7) 0.0065(5) -0.0036(6) -0.0140(6)
C5 0.0268(8) 0.0250(8) 0.0201(8) 0.0070(6) -0.0056(6) -0.0156(6)
C3 0.0303(8) 0.0273(8) 0.0267(8) 0.0101(6) -0.0117(7) -0.0162(7)
C2 0.0260(8) 0.0239(8) 0.0258(8) 0.0059(6) -0.0059(7) -0.0100(7)
C7 0.0279(8) 0.0309(8) 0.0236(8) 0.0076(6) -0.0087(7) -0.0156(7)
C4 0.0216(7) 0.0282(8) 0.0274(8) 0.0077(7) -0.0042(6) -0.0107(7)
C9 0.0342(9) 0.0261(8) 0.0260(9) 0.0083(7) -0.0018(7) -0.0100(7)
C8 0.0374(9) 0.0335(9) 0.0248(8) 0.0122(7) -0.0140(7) -0.0202(8)
C1 0.0247(8) 0.0312(8) 0.0232(8) 0.0052(7) -0.0013(7) -0.0133(7)
C10 0.0328(9) 0.0356(9) 0.0266(9) 0.0061(7) 0.0004(7) -0.0152(8)
C6 0.0315(8) 0.0261(8) 0.0181(7) 0.0047(6) -0.0055(6) -0.0169(7)

loop_
_atom_type_symbol
_atom_type_description
_atom_type_scat_dispersion_real
_atom_type_scat_dispersion_imag
_atom_type_scat_source
C C 0.0033 0.0016 'International Tables Vol C Tables 4.2.6.8 and 6.1.1.4'
H H 0.0000 0.0000 'International Tables Vol C Tables 4.2.6.8 and 6.1.1.4'
Cl Cl 0.1484 0.1585 'International Tables Vol C Tables 4.2.6.8 and 6.1.1.4'
N N 0.0061 0.0033 'International Tables Vol C Tables 4.2.6.8 and 6.1.1.4'
O O 0.0106 0.0060 'International Tables Vol C Tables 4.2.6.8 and 6.1.1.4'

loop_
_geom_angle_atom_site_label_1
_geom_angle_atom_site_label_2
_geom_angle_atom_site_label_3
_geom_angle
C13 O2 H2A 109.5
C11 O1 H1A 109.5
C14 C15 H15 119.9
C14 C15 C16 120.14(13)
C16 C15 H15 119.9
C13 C12 H12 119.0
C13 C12 C11 122.01(14)
C11 C12 H12 119.0
C3 N1 C1 117.59(13)
N3 N2 C5 113.81(13)
O2 C13 C12 122.50(13)
O2 C13 C14 119.11(13)
C12 C13 C14 118.38(14)
C8 N4 C10 117.34(14)
C15 C14 Cl2 119.52(11)
C15 C14 C13 120.53(14)
C13 C14 Cl2 119.95(12)
O1 C11 C12 123.07(14)
O1 C11 C16 118.85(14)
C12 C11 C16 118.08(14)
C15 C16 Cl1 119.82(11)
C15 C16 C11 120.84(14)
C11 C16 Cl1 119.34(12)
N2 N3 C6 112.84(13)
C2 C5 N2 124.44(14)
C4 C5 N2 116.24(14)
C4 C5 C2 119.29(14)
N1 C3 H3 118.6
N1 C3 C4 122.83(15)
C4 C3 H3 118.6
C5 C2 H2 121.2
C1 C2 C5 117.69(14)
C1 C2 H2 121.2
C8 C7 H7 120.8
C6 C7 H7 120.8
C6 C7 C8 118.36(15)
C5 C4 C3 118.57(15)
C5 C4 H4 120.7
C3 C4 H4 120.7
C10 C9 H9 121.0
C10 C9 C6 117.98(16)
C6 C9 H9 121.0
N4 C8 C7 123.09(15)
N4 C8 H8 118.5
C7 C8 H8 118.5
N1 C1 C2 124.02(15)
N1 C1 H1 118.0
C2 C1 H1 118.0
N4 C10 C9 123.83(16)
N4 C10 H10 118.1
C9 C10 H10 118.1
C7 C6 N3 116.77(14)
C7 C6 C9 119.39(14)
C9 C6 N3 123.85(14)

loop_
_geom_bond_atom_site_label_1
_geom_bond_atom_site_label_2
_geom_bond_distance
Cl2 C14 1.7413(15)
Cl1 C16 1.7422(15)
O2 H2A 0.8200
O2 C13 1.3527(18)
O1 H1A 0.8200
O1 C11 1.3518(18)
C15 H15 0.9300
C15 C14 1.382(2)
C15 C16 1.385(2)
C12 H12 0.9300
C12 C13 1.391(2)
C12 C11 1.392(2)
N1 C3 1.334(2)
N1 C1 1.344(2)
N2 N3 1.2454(19)
N2 C5 1.4317(19)
C13 C14 1.400(2)
N4 C8 1.340(2)
N4 C10 1.343(2)
C11 C16 1.398(2)
N3 C6 1.4368(19)
C5 C2 1.392(2)
C5 C4 1.386(2)
C3 H3 0.9300
C3 C4 1.388(2)
C2 H2 0.9300
C2 C1 1.375(2)
C7 H7 0.9300
C7 C8 1.389(2)
C7 C6 1.385(2)
C4 H4 0.9300
C9 H9 0.9300
C9 C10 1.379(2)
C9 C6 1.389(2)
C8 H8 0.9300
C1 H1 0.9300
C10 H10 0.9300

loop_
_geom_torsion_atom_site_label_1
_geom_torsion_atom_site_label_2
_geom_torsion_atom_site_label_3
_geom_torsion_atom_site_label_4
_geom_torsion
O2 C13 C14 Cl2 -1.6(2)
O2 C13 C14 C15 178.21(14)
O1 C11 C16 Cl1 -0.1(2)
O1 C11 C16 C15 -179.23(15)
C12 C13 C14 Cl2 178.60(12)
C12 C13 C14 C15 -1.6(2)
C12 C11 C16 Cl1 179.58(12)
C12 C11 C16 C15 0.4(2)
N1 C3 C4 C5 -0.6(3)
N2 N3 C6 C7 -166.96(15)
N2 N3 C6 C9 12.9(2)
N2 C5 C2 C1 -178.32(15)
N2 C5 C4 C3 178.82(15)
C13 C12 C11 O1 178.90(15)
C13 C12 C11 C16 -0.8(2)
C14 C15 C16 Cl1 -179.85(11)
C14 C15 C16 C11 -0.7(2)
C11 C12 C13 O2 -178.45(14)
C11 C12 C13 C14 1.3(2)
C16 C15 C14 Cl2 -178.87(12)
C16 C15 C14 C13 1.3(2)
N3 N2 C5 C2 -15.8(2)
N3 N2 C5 C4 166.37(15)
C5 N2 N3 C6 178.59(13)
C5 C2 C1 N1 -0.1(3)
C3 N1 C1 C2 0.3(2)
C2 C5 C4 C3 0.8(2)
C4 C5 C2 C1 -0.5(2)
C8 N4 C10 C9 -0.1(3)
C8 C7 C6 N3 178.91(14)
C8 C7 C6 C9 -1.0(2)
C1 N1 C3 C4 0.0(2)
C10 N4 C8 C7 -0.3(3)
C10 C9 C6 N3 -179.33(16)
C10 C9 C6 C7 0.6(3)
C6 C7 C8 N4 0.9(3)
C6 C9 C10 N4 0.0(3)
